data_1545478
loop_
_publ_author_name
'Saint-Dizier, Fran\,cois'
'Simpkins, Nigel S.'

_publ_section_title
;
 First total synthesis of concavine
;
_journal_issue 5
_journal_name_full 'Chem. Sci.'
_journal_page_first 3384
_journal_paper_doi 10.1039/C6SC05627J
_journal_volume 8
_journal_year 2017
_chemical_formula_moiety 'C22 H31 N O3 S, C H2 Cl2'
_chemical_formula_sum 'C23 H33 Cl2 N O3 S'
_chemical_formula_weight 474.46
_space_group_crystal_system monoclinic
_space_group_IT_number 15
_space_group_name_Hall '-I 2ya'
_space_group_name_H-M_alt 'I 1 2/a 1'
_symmetry_space_group_name_Hall '-I 2ya'
_symmetry_space_group_name_H-M 'I 1 2/a 1'
_atom_sites_solution_hydrogens geom
_atom_sites_solution_primary direct
_audit_creation_date 2016-12-21
_audit_creation_method
;
Olex2 1.2
(compiled 2016.11.30 svn.r3356 for OlexSys, GUI svn.r5269)
;
_audit_update_record
;
2016-12-21 deposited with the CCDC.
2017-02-24 downloaded from the CCDC.
;
_cell_angle_alpha 90
_cell_angle_beta 90.0555(12)
_cell_angle_gamma 90
_cell_formula_units_Z 8
_cell_length_a 26.9274(3)
_cell_length_b 5.87596(8)
_cell_length_c 29.0682(4)
_cell_measurement_reflns_used 8423
_cell_measurement_temperature 100(2)
_cell_measurement_theta_max 73.9660
_cell_measurement_theta_min 3.2300
_cell_volume 4599.29(10)
_computing_cell_refinement
;
CrysAlisPro, Agilent Technologies,
Version 1.171.37.35 (release 13-08-2014 CrysAlis171 .NET)
(compiled Aug 13 2014,18:06:01)
;
_computing_data_collection
;
CrysAlisPro, Agilent Technologies,
Version 1.171.37.35 (release 13-08-2014 CrysAlis171 .NET)
(compiled Aug 13 2014,18:06:01)
;
_computing_data_reduction
;
CrysAlisPro, Agilent Technologies,
Version 1.171.37.35 (release 13-08-2014 CrysAlis171 .NET)
(compiled Aug 13 2014,18:06:01)
;
_computing_molecular_graphics 'Olex2 (Dolomanov et al., 2009)'
_computing_publication_material 'Olex2 (Dolomanov et al., 2009)'
_computing_structure_refinement 'ShelXL (Sheldrick, 2015)'
_computing_structure_solution 'ShelXS (Sheldrick, 2008)'
_diffrn_ambient_environment N~2~
_diffrn_ambient_temperature 100(2)
_diffrn_detector 'CCD plate'
_diffrn_detector_area_resol_mean 10.3537
_diffrn_detector_type Atlas
_diffrn_measured_fraction_theta_full 0.9996
_diffrn_measured_fraction_theta_max 0.9843
_diffrn_measurement_details
;
#__ type_ start__ end____ width___ exp.time_
  1 omega -115.00  -20.00   1.0000    4.0576
omega____ theta____ kappa____ phi______ frames
    -      -42.4357  -38.0000  -90.0000 95

#__ type_ start__ end____ width___ exp.time_
  2 omega  -95.00   -2.00   1.0000    4.0576
omega____ theta____ kappa____ phi______ frames
    -      -42.4357  125.0000   90.0000 93

#__ type_ start__ end____ width___ exp.time_
  3 omega -115.00  -20.00   1.0000    4.0576
omega____ theta____ kappa____ phi______ frames
    -      -42.4357  -38.0000 -180.0000 95

#__ type_ start__ end____ width___ exp.time_
  4 omega   61.00  178.00   1.0000   16.2302
omega____ theta____ kappa____ phi______ frames
    -      106.6257   15.0000    0.0000 117

#__ type_ start__ end____ width___ exp.time_
  5 omega   32.00   91.00   1.0000   16.2302
omega____ theta____ kappa____ phi______ frames
    -      106.6257  -30.0000  -30.0000 59

#__ type_ start__ end____ width___ exp.time_
  6 omega   35.00   99.00   1.0000   16.2302
omega____ theta____ kappa____ phi______ frames
    -      106.6257  -45.0000   30.0000 64

#__ type_ start__ end____ width___ exp.time_
  7 omega   25.00  109.00   1.0000   16.2302
omega____ theta____ kappa____ phi______ frames
    -      106.6257  -94.0000    0.0000 84

#__ type_ start__ end____ width___ exp.time_
  8 omega   32.00   91.00   1.0000   16.2302
omega____ theta____ kappa____ phi______ frames
    -      106.6257  -30.0000   30.0000 59

#__ type_ start__ end____ width___ exp.time_
  9 omega   25.00  109.00   1.0000   16.2302
omega____ theta____ kappa____ phi______ frames
    -      106.6257  -94.0000  -90.0000 84

#__ type_ start__ end____ width___ exp.time_
 10 omega   35.00   99.00   1.0000   16.2302
omega____ theta____ kappa____ phi______ frames
    -      106.6257  -45.0000  -90.0000 64

#__ type_ start__ end____ width___ exp.time_
 11 omega -113.00  -16.00   1.0000    4.0576
omega____ theta____ kappa____ phi______ frames
    -      -42.4357  -57.0000    0.0000 97

#__ type_ start__ end____ width___ exp.time_
 12 omega  -50.00   30.00   1.0000    4.0576
omega____ theta____ kappa____ phi______ frames
    -      -42.4357   38.0000    0.0000 80

#__ type_ start__ end____ width___ exp.time_
 13 omega -115.00  -20.00   1.0000    4.0576
omega____ theta____ kappa____ phi______ frames
    -      -42.4357  -38.0000   60.0000 95

#__ type_ start__ end____ width___ exp.time_
 14 omega   83.00  178.00   1.0000   16.2302
omega____ theta____ kappa____ phi______ frames
    -      106.6257   30.0000 -180.0000 95

#__ type_ start__ end____ width___ exp.time_
 15 omega   35.00   99.00   1.0000   16.2302
omega____ theta____ kappa____ phi______ frames
    -      106.6257  -45.0000  120.0000 64

#__ type_ start__ end____ width___ exp.time_
 16 omega   79.00  177.00   1.0000   16.2302
omega____ theta____ kappa____ phi______ frames
    -      106.6257   61.0000 -120.0000 98

#__ type_ start__ end____ width___ exp.time_
 17 omega   79.00  177.00   1.0000   16.2302
omega____ theta____ kappa____ phi______ frames
    -      106.6257   61.0000   30.0000 98

#__ type_ start__ end____ width___ exp.time_
 18 omega   25.00   95.00   1.0000   16.2302
omega____ theta____ kappa____ phi______ frames
    -      106.6257  -94.0000  150.0000 70
;
_diffrn_measurement_device 'four-circle diffractometer'
_diffrn_measurement_device_type 'SuperNova, Dual, Cu at zero, Atlas'
_diffrn_measurement_method '\w scans'
_diffrn_orient_matrix_UB_11 0.0464061000
_diffrn_orient_matrix_UB_12 0.0041989000
_diffrn_orient_matrix_UB_13 0.0310309000
_diffrn_orient_matrix_UB_21 0.0330952000
_diffrn_orient_matrix_UB_22 -0.0445277000
_diffrn_orient_matrix_UB_23 -0.0422750000
_diffrn_orient_matrix_UB_31 0.0049759000
_diffrn_orient_matrix_UB_32 0.2582425000
_diffrn_orient_matrix_UB_33 -0.0077712000
_diffrn_radiation_monochromator mirror
_diffrn_radiation_probe x-ray
_diffrn_radiation_type 'Cu K\a'
_diffrn_radiation_wavelength 1.54184
_diffrn_reflns_av_R_equivalents 0.0341
_diffrn_reflns_av_unetI/netI 0.0230
_diffrn_reflns_Laue_measured_fraction_full 1.000
_diffrn_reflns_Laue_measured_fraction_max 1.000
_diffrn_reflns_limit_h_max 32
_diffrn_reflns_limit_h_min -32
_diffrn_reflns_limit_k_max 7
_diffrn_reflns_limit_k_min -6
_diffrn_reflns_limit_l_max 35
_diffrn_reflns_limit_l_min -35
_diffrn_reflns_number 19675
_diffrn_reflns_point_group_measured_fraction_full 1.000
_diffrn_reflns_point_group_measured_fraction_max 1.000
_diffrn_reflns_theta_full 67.684
_diffrn_reflns_theta_max 68.234
_diffrn_reflns_theta_min 3.041
_diffrn_source 'sealed X-ray tube'
_diffrn_source_type 'SuperNova (Cu) X-ray Source'
_exptl_absorpt_coefficient_mu 3.587
_exptl_absorpt_correction_T_max 0.794
_exptl_absorpt_correction_T_min 0.559
_exptl_absorpt_correction_type gaussian
_exptl_absorpt_process_details
;
CrysAlisPro, Agilent Technologies,
Version 1.171.37.35 (release 13-08-2014 CrysAlis171 .NET)
(compiled Aug 13 2014,18:06:01)
Numerical absorption correction based on gaussian integration over
            a multifaceted crystal model
Empirical absorption correction using spherical harmonics,
 implemented in SCALE3 ABSPACK scaling algorithm.
;
_exptl_crystal_colour colourless
_exptl_crystal_colour_primary colourless
_exptl_crystal_density_diffrn 1.370
_exptl_crystal_description block
_exptl_crystal_F_000 2016
_exptl_crystal_size_max 0.1388
_exptl_crystal_size_mid 0.0867
_exptl_crystal_size_min 0.0464
_refine_diff_density_max 0.844
_refine_diff_density_min -1.132
_refine_diff_density_rms 0.107
_refine_ls_extinction_method none
_refine_ls_goodness_of_fit_ref 1.094
_refine_ls_hydrogen_treatment constr
_refine_ls_matrix_type full
_refine_ls_number_parameters 273
_refine_ls_number_reflns 4194
_refine_ls_number_restraints 0
_refine_ls_restrained_S_all 1.094
_refine_ls_R_factor_all 0.0791
_refine_ls_R_factor_gt 0.0754
_refine_ls_shift/su_max 0.001
_refine_ls_shift/su_mean 0.000
_refine_ls_structure_factor_coef Fsqd
_refine_ls_weighting_details 'w=1/[\s^2^(Fo^2^)+(0.1255P)^2^+21.3406P] where P=(Fo^2^+2Fc^2^)/3'
_refine_ls_weighting_scheme calc
_refine_ls_wR_factor_gt 0.2209
_refine_ls_wR_factor_ref 0.2247
_reflns_Friedel_coverage 0.000
_reflns_number_gt 3878
_reflns_number_total 4194
_reflns_threshold_expression 'I > 2\s(I)'
_cod_data_source_file c6sc05627j2.cif
_cod_data_source_block 23
_cod_depositor_comments 'Adding full bibliography for 1545478.cif.'
_cod_database_code 1545478
_shelxl_version_number 2014/6
_chemical_oxdiff_formula 'C22 H31 N O3 S'
_shelx_space_group_comment
;
The symmetry employed for this shelxl refinement is uniquely defined
by the following loop, which should always be used as a source of
symmetry information in preference to the above space-group names.
They are only intended as comments.
;
_reflns_odcompleteness_completeness 99.96
_reflns_odcompleteness_iscentric 1
_reflns_odcompleteness_theta 66.97
_olex2_refinement_description
;
1. Fixed Uiso
 At 1.2 times of:
  All C(H) groups, All C(H,H) groups
 At 1.5 times of:
  All C(H,H,H) groups
2.a Ternary CH refined with riding coordinates:
 C2(H2), C3(H3), C5A(H5AA), C10A(H10C)
2.b Secondary CH2 refined with riding coordinates:
 C1(H1A,H1B), C4(H4A,H4B), C5(H5A,H5B), C8(H8A,H8B), C9(H9A,H9B), C10(H10A,
 H10B), C11(H11A,H11B), C12(H12A,H12B), C101(H10D,H10E)
2.c Aromatic/amide H refined with riding coordinates:
 C14(H14), C15(H15), C16(H16), C17(H17), C18(H18)
2.d Idealised Me refined as rotating group:
 C19(H19A,H19B,H19C), C20(H20A,H20B,H20C)
;
_olex2_submission_special_instructions 'No special instructions were received'

loop_
_space_group_symop_operation_xyz
'x, y, z'
'-x+1/2, y, -z'
'x+1/2, y+1/2, z+1/2'
'-x+1, y+1/2, -z+1/2'
'-x, -y, -z'
'x-1/2, -y, z'
'-x+1/2, -y+1/2, -z+1/2'
'x, -y+1/2, z+1/2'

loop_
_atom_site_label
_atom_site_type_symbol
_atom_site_fract_x
_atom_site_fract_y
_atom_site_fract_z
_atom_site_U_iso_or_equiv
_atom_site_adp_type
_atom_site_occupancy
_atom_site_site_symmetry_order
_atom_site_calc_flag
_atom_site_refinement_flags_posn
C1 C 0.89043(12) 0.4150(6) 0.77742(11) 0.0209(7) Uani 1 1 d .
H1A H 0.9012 0.3231 0.8033 0.025 Uiso 1 1 calc R
H1B H 0.9072 0.5609 0.7792 0.025 Uiso 1 1 calc R
C2 C 0.83419(12) 0.4503(6) 0.77967(11) 0.0212(7) Uani 1 1 d .
H2 H 0.8188 0.3046 0.7877 0.025 Uiso 1 1 calc R
C3 C 0.81241(12) 0.5297(6) 0.73303(11) 0.0227(7) Uani 1 1 d .
H3 H 0.7851 0.6378 0.7376 0.027 Uiso 1 1 calc R
C4 C 0.85410(12) 0.6357(5) 0.70422(11) 0.0198(7) Uani 1 1 d .
H4A H 0.8751 0.7347 0.7225 0.024 Uiso 1 1 calc R
H4B H 0.8411 0.7197 0.6781 0.024 Uiso 1 1 calc R
C4A C 0.88181(11) 0.4195(5) 0.68903(11) 0.0185(6) Uani 1 1 d .
C5 C 0.92238(12) 0.6609(5) 0.62555(11) 0.0206(7) Uani 1 1 d .
H5A H 0.9305 0.7954 0.6434 0.025 Uiso 1 1 calc R
H5B H 0.8880 0.6750 0.6160 0.025 Uiso 1 1 calc R
C5A C 0.92661(11) 0.4553(5) 0.65696(11) 0.0184(6) Uani 1 1 d .
H5AA H 0.9313 0.3185 0.6382 0.022 Uiso 1 1 calc R
C6 C 0.95507(13) 0.6603(6) 0.58194(11) 0.0227(7) Uani 1 1 d .
O7 O 1.00370(9) 0.5638(4) 0.59035(8) 0.0248(5) Uani 1 1 d .
C8 C 1.02730(13) 0.6301(6) 0.63230(12) 0.0253(7) Uani 1 1 d .
H8A H 1.0148 0.7776 0.6418 0.030 Uiso 1 1 calc R
H8B H 1.0628 0.6440 0.6273 0.030 Uiso 1 1 calc R
C9 C 1.01774(12) 0.4581(6) 0.66976(12) 0.0229(7) Uani 1 1 d .
H9A H 1.0219 0.3065 0.6571 0.028 Uiso 1 1 calc R
H9B H 1.0424 0.4780 0.6938 0.028 Uiso 1 1 calc R
N9A N 0.96842(10) 0.4752(5) 0.69004(9) 0.0189(6) Uani 1 1 d .
C10 C 0.95999(11) 0.2905(6) 0.72292(11) 0.0209(7) Uani 1 1 d .
H10A H 0.9787 0.3159 0.7510 0.025 Uiso 1 1 calc R
H10B H 0.9698 0.1453 0.7099 0.025 Uiso 1 1 calc R
C10A C 0.90406(11) 0.2958(5) 0.73236(11) 0.0194(6) Uani 1 1 d .
H10C H 0.8915 0.1393 0.7332 0.023 Uiso 1 1 calc R
C11 C 0.83889(12) 0.2824(6) 0.66853(11) 0.0234(7) Uani 1 1 d .
H11A H 0.8471 0.1218 0.6670 0.028 Uiso 1 1 calc R
H11B H 0.8306 0.3362 0.6379 0.028 Uiso 1 1 calc R
C12 C 0.79567(12) 0.3252(7) 0.70253(12) 0.0276(8) Uani 1 1 d .
H12A H 0.7898 0.1915 0.7213 0.033 Uiso 1 1 calc R
H12B H 0.7654 0.3621 0.6860 0.033 Uiso 1 1 calc R
C13 C 0.84515(12) 0.5469(6) 0.87387(11) 0.0235(7) Uani 1 1 d .
C14 C 0.88313(13) 0.6692(7) 0.89442(13) 0.0305(8) Uani 1 1 d .
H14 H 0.8939 0.8052 0.8815 0.037 Uiso 1 1 calc R
C15 C 0.90488(15) 0.5886(8) 0.93418(14) 0.0384(10) Uani 1 1 d .
H15 H 0.9298 0.6717 0.9486 0.046 Uiso 1 1 calc R
C16 C 0.88941(17) 0.3842(8) 0.95236(14) 0.0429(11) Uani 1 1 d .
H16 H 0.9047 0.3280 0.9787 0.052 Uiso 1 1 calc R
C17 C 0.85154(17) 0.2614(8) 0.93198(14) 0.0399(10) Uani 1 1 d .
H17 H 0.8412 0.1248 0.9450 0.048 Uiso 1 1 calc R
C18 C 0.82878(14) 0.3409(6) 0.89215(13) 0.0300(8) Uani 1 1 d .
H18 H 0.8034 0.2590 0.8781 0.036 Uiso 1 1 calc R
C19 C 0.96053(14) 0.9017(6) 0.56356(12) 0.0280(8) Uani 1 1 d .
H19A H 0.9792 0.8989 0.5354 0.042 Uiso 1 1 calc GR
H19B H 0.9776 0.9935 0.5858 0.042 Uiso 1 1 calc GR
H19C H 0.9282 0.9649 0.5579 0.042 Uiso 1 1 calc GR
C20 C 0.93251(14) 0.5082(6) 0.54486(12) 0.0275(8) Uani 1 1 d .
H20A H 0.9255 0.3609 0.5576 0.041 Uiso 1 1 calc GR
H20B H 0.9555 0.4926 0.5199 0.041 Uiso 1 1 calc GR
H20C H 0.9023 0.5753 0.5338 0.041 Uiso 1 1 calc GR
S21 S 0.81783(3) 0.65402(14) 0.82283(3) 0.0241(3) Uani 1 1 d .
O22 O 0.84062(11) 0.8707(4) 0.81237(9) 0.0340(6) Uani 1 1 d .
O23 O 0.76470(9) 0.6491(5) 0.82865(9) 0.0330(6) Uani 1 1 d .
C101 C 0.7689(3) 0.6796(18) 1.0661(3) 0.115(4) Uani 1 1 d .
H10D H 0.7718 0.6409 1.0984 0.138 Uiso 1 1 calc R
H10E H 0.7361 0.6346 1.0557 0.138 Uiso 1 1 calc R
Cl11 Cl 0.81298(8) 0.5325(5) 1.03545(8) 0.1094(8) Uani 1 1 d .
Cl12 Cl 0.77576(9) 0.9746(5) 1.05941(8) 0.1157(9) Uani 1 1 d .

loop_
_atom_site_aniso_label
_atom_site_aniso_U_11
_atom_site_aniso_U_22
_atom_site_aniso_U_33
_atom_site_aniso_U_23
_atom_site_aniso_U_13
_atom_site_aniso_U_12
C1 0.0199(15) 0.0196(16) 0.0232(16) 0.0032(13) -0.0032(12) 0.0025(12)
C2 0.0200(15) 0.0205(16) 0.0232(16) 0.0028(13) -0.0015(12) 0.0014(12)
C3 0.0189(15) 0.0268(17) 0.0223(16) 0.0048(13) -0.0013(12) 0.0036(13)
C4 0.0202(15) 0.0163(15) 0.0230(15) 0.0037(12) -0.0007(12) 0.0036(12)
C4A 0.0199(15) 0.0132(15) 0.0223(15) 0.0016(12) -0.0042(12) -0.0004(12)
C5 0.0218(15) 0.0172(16) 0.0227(16) 0.0003(12) -0.0012(12) -0.0004(12)
C5A 0.0197(15) 0.0132(15) 0.0222(15) -0.0009(12) -0.0023(12) -0.0007(11)
C6 0.0250(16) 0.0197(17) 0.0235(16) 0.0006(13) -0.0004(13) 0.0000(13)
O7 0.0252(12) 0.0242(13) 0.0251(12) -0.0024(10) 0.0009(9) 0.0017(10)
C8 0.0220(16) 0.0258(18) 0.0282(17) 0.0004(14) 0.0002(13) -0.0017(13)
C9 0.0182(15) 0.0229(17) 0.0277(17) -0.0010(13) -0.0016(12) 0.0015(12)
N9A 0.0170(13) 0.0174(13) 0.0222(13) 0.0023(10) -0.0032(10) 0.0001(10)
C10 0.0202(15) 0.0184(16) 0.0240(15) 0.0028(13) -0.0023(12) 0.0020(12)
C10A 0.0203(15) 0.0132(14) 0.0245(16) 0.0031(12) -0.0040(12) -0.0003(12)
C11 0.0240(16) 0.0206(16) 0.0255(16) 0.0020(13) -0.0057(13) -0.0060(13)
C12 0.0189(16) 0.034(2) 0.0295(17) 0.0037(15) -0.0057(13) -0.0066(14)
C13 0.0238(16) 0.0237(17) 0.0231(16) 0.0015(13) 0.0000(12) 0.0035(13)
C14 0.0268(18) 0.031(2) 0.0339(19) -0.0075(15) 0.0038(14) 0.0014(14)
C15 0.033(2) 0.049(3) 0.034(2) -0.0155(19) -0.0052(16) 0.0075(18)
C16 0.049(2) 0.053(3) 0.0267(19) -0.0058(18) -0.0117(17) 0.023(2)
C17 0.057(3) 0.033(2) 0.0301(19) 0.0062(17) -0.0008(17) 0.0107(19)
C18 0.0338(19) 0.0261(19) 0.0302(18) 0.0043(15) -0.0023(15) -0.0005(15)
C19 0.0342(19) 0.0226(18) 0.0273(17) 0.0048(14) -0.0013(14) -0.0036(14)
C20 0.0358(19) 0.0226(18) 0.0241(17) -0.0019(14) -0.0009(14) -0.0027(14)
S21 0.0257(5) 0.0231(5) 0.0236(4) 0.0035(3) 0.0007(3) 0.0055(3)
O22 0.0512(16) 0.0196(13) 0.0312(13) 0.0027(10) 0.0073(12) 0.0022(11)
O23 0.0247(13) 0.0467(17) 0.0277(13) 0.0041(11) 0.0000(10) 0.0115(11)
C101 0.100(6) 0.161(9) 0.083(5) -0.053(6) 0.037(4) -0.058(6)
Cl11 0.0796(12) 0.135(2) 0.1138(16) -0.0421(14) 0.0135(11) -0.0045(12)
Cl12 0.1068(16) 0.138(2) 0.1021(15) -0.0418(14) -0.0398(12) 0.0212(14)

loop_
_atom_type_symbol
_atom_type_description
_atom_type_scat_dispersion_real
_atom_type_scat_dispersion_imag
_atom_type_scat_source
C C 0.0181 0.0091 'International Tables Vol C Tables 4.2.6.8 and 6.1.1.4'
H H 0.0000 0.0000 'International Tables Vol C Tables 4.2.6.8 and 6.1.1.4'
Cl Cl 0.3639 0.7018 'International Tables Vol C Tables 4.2.6.8 and 6.1.1.4'
N N 0.0311 0.0180 'International Tables Vol C Tables 4.2.6.8 and 6.1.1.4'
O O 0.0492 0.0322 'International Tables Vol C Tables 4.2.6.8 and 6.1.1.4'
S S 0.3331 0.5567 'International Tables Vol C Tables 4.2.6.8 and 6.1.1.4'

loop_
_exptl_crystal_face_index_h
_exptl_crystal_face_index_k
_exptl_crystal_face_index_l
_exptl_crystal_face_perp_dist
_exptl_oxdiff_crystal_face_indexfrac_h
_exptl_oxdiff_crystal_face_indexfrac_k
_exptl_oxdiff_crystal_face_indexfrac_l
_exptl_oxdiff_crystal_face_x
_exptl_oxdiff_crystal_face_y
_exptl_oxdiff_crystal_face_z
-1 0 -19 0.0232 -1.0001 0.0000 -18.9999 -0.6360 0.7701 0.1427
1 0 19 0.0232 1.0001 -0.0000 18.9999 0.6360 -0.7701 -0.1427
-2 -4 2 0.0492 -2.0000 -4.0000 2.0000 -0.0475 0.0274 -1.0585
-2 -4 -6 0.0440 -2.0001 -4.0000 -6.0000 -0.2958 0.3656 -0.9963
2 4 6 0.0440 2.0001 4.0000 6.0000 0.2958 -0.3656 0.9963
4 -4 3 0.0462 4.0000 -4.0000 2.9999 0.2619 0.1837 -1.0364
-4 4 -3 0.0462 -4.0000 4.0000 -2.9999 -0.2619 -0.1837 1.0364
17 0 0 0.0649 17.0000 -0.0000 -0.0001 0.7889 0.5626 0.0846
-17 0 0 0.0649 -17.0000 0.0000 0.0001 -0.7889 -0.5626 -0.0846
-11 -3 2 0.0564 -11.0000 -3.0000 2.0000 -0.4610 -0.3150 -0.8450
4 4 -3 0.0531 4.0000 4.0000 -3.0000 0.1093 0.0811 1.0762
-13 0 12 0.0529 -12.9999 0.0000 12.0000 -0.2309 -0.9375 -0.1579
3 -4 -2 0.0405 3.0000 -4.0000 -2.0001 0.0604 0.3619 -1.0025
13 0 -12 0.0601 12.9999 -0.0000 -12.0000 0.2309 0.9375 0.1579
-3 3 12 0.0348 -2.9999 3.0000 12.0000 0.2458 -0.7402 0.6665

loop_
_geom_angle_atom_site_label_1
_geom_angle_atom_site_label_2
_geom_angle_atom_site_label_3
_geom_angle
H1A C1 H1B 108.2
C2 C1 H1A 109.7
C2 C1 H1B 109.7
C2 C1 C10A 109.7(3)
C10A C1 H1A 109.7
C10A C1 H1B 109.7
C1 C2 H2 108.2
C1 C2 C3 112.2(3)
C1 C2 S21 111.4(2)
C3 C2 H2 108.2
C3 C2 S21 108.6(2)
S21 C2 H2 108.2
C2 C3 H3 111.1
C2 C3 C12 112.0(3)
C4 C3 C2 108.9(3)
C4 C3 H3 111.1
C4 C3 C12 102.3(3)
C12 C3 H3 111.1
C3 C4 H4A 111.7
C3 C4 H4B 111.7
C3 C4 C4A 100.2(3)
H4A C4 H4B 109.5
C4A C4 H4A 111.7
C4A C4 H4B 111.7
C4 C4A C5A 116.2(3)
C4 C4A C10A 109.7(3)
C5A C4A C10A 104.5(2)
C11 C4A C4 100.4(3)
C11 C4A C5A 115.4(3)
C11 C4A C10A 110.8(3)
H5A C5 H5B 107.3
C5A C5 H5A 108.1
C5A C5 H5B 108.1
C5A C5 C6 116.7(3)
C6 C5 H5A 108.1
C6 C5 H5B 108.1
C4A C5A H5AA 109.1
C5 C5A C4A 114.5(3)
C5 C5A H5AA 109.1
N9A C5A C4A 102.3(2)
N9A C5A C5 112.5(3)
N9A C5A H5AA 109.1
O7 C6 C5 112.2(3)
O7 C6 C19 109.7(3)
O7 C6 C20 104.4(3)
C19 C6 C5 110.0(3)
C19 C6 C20 109.7(3)
C20 C6 C5 110.7(3)
C8 O7 C6 116.0(2)
O7 C8 H8A 109.5
O7 C8 H8B 109.5
O7 C8 C9 110.9(3)
H8A C8 H8B 108.0
C9 C8 H8A 109.5
C9 C8 H8B 109.5
C8 C9 H9A 108.8
C8 C9 H9B 108.8
H9A C9 H9B 107.7
N9A C9 C8 113.7(3)
N9A C9 H9A 108.8
N9A C9 H9B 108.8
C9 N9A C5A 115.1(3)
C9 N9A C10 110.8(2)
C10 N9A C5A 104.3(2)
N9A C10 H10A 110.8
N9A C10 H10B 110.8
N9A C10 C10A 104.8(2)
H10A C10 H10B 108.9
C10A C10 H10A 110.8
C10A C10 H10B 110.8
C1 C10A C4A 112.5(3)
C1 C10A C10 113.5(3)
C1 C10A H10C 108.9
C4A C10A H10C 108.9
C10 C10A C4A 103.9(2)
C10 C10A H10C 108.9
C4A C11 H11A 111.1
C4A C11 H11B 111.1
C4A C11 C12 103.5(3)
H11A C11 H11B 109.0
C12 C11 H11A 111.1
C12 C11 H11B 111.1
C3 C12 H12A 110.6
C3 C12 H12B 110.6
C11 C12 C3 105.7(3)
C11 C12 H12A 110.6
C11 C12 H12B 110.6
H12A C12 H12B 108.7
C14 C13 C18 121.3(3)
C14 C13 S21 118.9(3)
C18 C13 S21 119.8(3)
C13 C14 H14 120.1
C15 C14 C13 119.7(4)
C15 C14 H14 120.1
C14 C15 H15 120.2
C16 C15 C14 119.5(4)
C16 C15 H15 120.2
C15 C16 H16 119.5
C15 C16 C17 120.9(4)
C17 C16 H16 119.5
C16 C17 H17 119.8
C16 C17 C18 120.4(4)
C18 C17 H17 119.8
C13 C18 H18 121.0
C17 C18 C13 118.0(4)
C17 C18 H18 121.0
C6 C19 H19A 109.5
C6 C19 H19B 109.5
C6 C19 H19C 109.5
H19A C19 H19B 109.5
H19A C19 H19C 109.5
H19B C19 H19C 109.5
C6 C20 H20A 109.5
C6 C20 H20B 109.5
C6 C20 H20C 109.5
H20A C20 H20B 109.5
H20A C20 H20C 109.5
H20B C20 H20C 109.5
C13 S21 C2 104.31(16)
O22 S21 C2 109.69(16)
O22 S21 C13 108.25(17)
O23 S21 C2 108.30(16)
O23 S21 C13 107.82(16)
O23 S21 O22 117.65(17)
H10D C101 H10E 108.0
Cl11 C101 H10D 109.3
Cl11 C101 H10E 109.3
Cl11 C101 Cl12 111.6(5)
Cl12 C101 H10D 109.3
Cl12 C101 H10E 109.3

loop_
_geom_bond_atom_site_label_1
_geom_bond_atom_site_label_2
_geom_bond_distance
C1 H1A 0.9700
C1 H1B 0.9700
C1 C2 1.530(4)
C1 C10A 1.530(5)
C2 H2 0.9800
C2 C3 1.549(4)
C2 S21 1.790(3)
C3 H3 0.9800
C3 C4 1.534(4)
C3 C12 1.560(5)
C4 H4A 0.9700
C4 H4B 0.9700
C4 C4A 1.538(4)
C4A C5A 1.540(4)
C4A C10A 1.572(4)
C4A C11 1.529(4)
C5 H5A 0.9700
C5 H5B 0.9700
C5 C5A 1.518(4)
C5 C6 1.544(4)
C5A H5AA 0.9800
C5A N9A 1.485(4)
C6 O7 1.448(4)
C6 C19 1.523(5)
C6 C20 1.526(5)
O7 C8 1.429(4)
C8 H8A 0.9700
C8 H8B 0.9700
C8 C9 1.508(5)
C9 H9A 0.9700
C9 H9B 0.9700
C9 N9A 1.457(4)
N9A C10 1.464(4)
C10 H10A 0.9700
C10 H10B 0.9700
C10 C10A 1.531(4)
C10A H10C 0.9800
C11 H11A 0.9700
C11 H11B 0.9700
C11 C12 1.548(5)
C12 H12A 0.9700
C12 H12B 0.9700
C13 C14 1.385(5)
C13 C18 1.394(5)
C13 S21 1.771(3)
C14 H14 0.9300
C14 C15 1.379(6)
C15 H15 0.9300
C15 C16 1.377(7)
C16 H16 0.9300
C16 C17 1.382(7)
C17 H17 0.9300
C17 C18 1.390(5)
C18 H18 0.9300
C19 H19A 0.9600
C19 H19B 0.9600
C19 H19C 0.9600
C20 H20A 0.9600
C20 H20B 0.9600
C20 H20C 0.9600
S21 O22 1.446(3)
S21 O23 1.441(3)
C101 H10D 0.9700
C101 H10E 0.9700
C101 Cl11 1.718(9)
C101 Cl12 1.754(11)

loop_
_geom_torsion_atom_site_label_1
_geom_torsion_atom_site_label_2
_geom_torsion_atom_site_label_3
_geom_torsion_atom_site_label_4
_geom_torsion
C1 C2 C3 C4 -21.4(4)
C1 C2 C3 C12 91.0(3)
C1 C2 S21 C13 -55.3(3)
C1 C2 S21 O22 60.4(3)
C1 C2 S21 O23 -170.0(2)
C2 C1 C10A C4A 52.1(3)
C2 C1 C10A C10 169.8(3)
C2 C3 C4 C4A 75.2(3)
C2 C3 C12 C11 -98.0(3)
C3 C2 S21 C13 -179.4(2)
C3 C2 S21 O22 -63.6(3)
C3 C2 S21 O23 66.0(3)
C3 C4 C4A C5A 177.9(3)
C3 C4 C4A C10A -64.0(3)
C3 C4 C4A C11 52.7(3)
C4 C3 C12 C11 18.5(3)
C4 C4A C5A C5 -30.5(4)
C4 C4A C5A N9A 91.5(3)
C4 C4A C10A C1 2.7(4)
C4 C4A C10A C10 -120.6(3)
C4 C4A C11 C12 -40.7(3)
C4A C5A N9A C9 166.4(3)
C4A C5A N9A C10 44.9(3)
C4A C11 C12 C3 13.8(3)
C5 C5A N9A C9 -70.3(3)
C5 C5A N9A C10 168.2(3)
C5 C6 O7 C8 -42.4(4)
C5A C4A C10A C1 127.9(3)
C5A C4A C10A C10 4.6(3)
C5A C4A C11 C12 -166.4(3)
C5A C5 C6 O7 -38.1(4)
C5A C5 C6 C19 -160.5(3)
C5A C5 C6 C20 78.2(4)
C5A N9A C10 C10A -42.5(3)
C6 C5 C5A C4A -158.8(3)
C6 C5 C5A N9A 84.9(3)
C6 O7 C8 C9 95.0(3)
O7 C8 C9 N9A -77.5(4)
C8 C9 N9A C5A 56.7(4)
C8 C9 N9A C10 174.6(3)
C9 N9A C10 C10A -166.9(3)
N9A C10 C10A C1 -100.1(3)
N9A C10 C10A C4A 22.4(3)
C10A C1 C2 C3 -42.0(4)
C10A C1 C2 S21 -164.0(2)
C10A C4A C5A C5 -151.5(3)
C10A C4A C5A N9A -29.5(3)
C10A C4A C11 C12 75.1(3)
C11 C4A C5A C5 86.6(3)
C11 C4A C5A N9A -151.4(3)
C11 C4A C10A C1 -107.3(3)
C11 C4A C10A C10 129.5(3)
C12 C3 C4 C4A -43.5(3)
C13 C14 C15 C16 1.6(6)
C14 C13 C18 C17 0.4(5)
C14 C13 S21 C2 114.2(3)
C14 C13 S21 O22 -2.5(3)
C14 C13 S21 O23 -130.8(3)
C14 C15 C16 C17 -1.6(6)
C15 C16 C17 C18 1.0(6)
C16 C17 C18 C13 -0.3(6)
C18 C13 C14 C15 -1.0(5)
C18 C13 S21 C2 -64.8(3)
C18 C13 S21 O22 178.5(3)
C18 C13 S21 O23 50.2(3)
C19 C6 O7 C8 80.1(3)
C20 C6 O7 C8 -162.5(3)
S21 C2 C3 C4 102.2(3)
S21 C2 C3 C12 -145.4(2)
S21 C13 C14 C15 180.0(3)
S21 C13 C18 C17 179.3(3)
